data_7003275
loop_
_publ_author_name
'Krauzy-Dziedzic, Katarzyna'
'Ejfler, Jolanta'
'Szafert, S\/lawomir'
'Sobota, Piotr'

_publ_section_title
;
 Titanium and zirconium benzofuranoxides. Crystal structures and
 catalytic properties
;
_journal_issue 19
_journal_name_full 'Dalton Transactions'
_journal_page_first 2620
_journal_page_last 2626
_journal_paper_doi 10.1039/b715048b
_journal_year 2008
_chemical_formula_sum 'C68 H88 O16 Zr2'
_chemical_formula_weight 1343.82
_chemical_name_systematic
;
?
;
_space_group_IT_number 2
_symmetry_cell_setting triclinic
_symmetry_space_group_name_Hall '-P 1'
_symmetry_space_group_name_H-M 'P -1'
_atom_sites_solution_hydrogens geom
_atom_sites_solution_primary direct
_atom_sites_solution_secondary difmap
_audit_creation_method SHELXL-97
_cell_angle_alpha 93.782(5)
_cell_angle_beta 111.460(5)
_cell_angle_gamma 92.187(4)
_cell_formula_units_Z 1
_cell_length_a 11.1465(5)
_cell_length_b 12.1096(7)
_cell_length_c 13.1966(8)
_cell_measurement_reflns_used 3579
_cell_measurement_temperature 293(2)
_cell_measurement_theta_max 36
_cell_measurement_theta_min 3
_cell_volume 1650.45(17)
_computing_cell_refinement 'CrysAlis RED (Oxford Diffraction, 1995-2003)'
_computing_data_collection 'CrysAlis CCD (Oxford Diffraction, 1995-2003)'
_computing_data_reduction 'CrysAlis RED (Oxford Diffraction, 1995-2003)'
_computing_publication_material 'SHELXL-97 (Sheldrick, 1997)'
_computing_structure_refinement 'SHELXL-97 (Sheldrick, 1997)'
_computing_structure_solution 'SHELXS-97 (Sheldrick, 1990)'
_diffrn_ambient_temperature 100(2)
_diffrn_measured_fraction_theta_full 0.912
_diffrn_measured_fraction_theta_max 0.912
_diffrn_measurement_device_type 'Kuma KM-4 CCD'
_diffrn_measurement_method '\w scans'
_diffrn_radiation_monochromator graphite
_diffrn_radiation_source 'fine-focus sealed tube'
_diffrn_radiation_type MoK\a
_diffrn_radiation_wavelength 0.71073
_diffrn_reflns_av_R_equivalents 0.0447
_diffrn_reflns_av_sigmaI/netI 0.0656
_diffrn_reflns_limit_h_max 14
_diffrn_reflns_limit_h_min -14
_diffrn_reflns_limit_k_max 15
_diffrn_reflns_limit_k_min -16
_diffrn_reflns_limit_l_max 16
_diffrn_reflns_limit_l_min -17
_diffrn_reflns_number 19807
_diffrn_reflns_theta_full 28.50
_diffrn_reflns_theta_max 28.50
_diffrn_reflns_theta_min 3.18
_exptl_absorpt_coefficient_mu 0.382
_exptl_absorpt_correction_type none
_exptl_crystal_colour colorless
_exptl_crystal_density_diffrn 1.352
_exptl_crystal_density_method 'not measured'
_exptl_crystal_description needles
_exptl_crystal_F_000 704
_exptl_crystal_size_max 0.38
_exptl_crystal_size_mid 0.34
_exptl_crystal_size_min 0.04
_refine_diff_density_max 0.418
_refine_diff_density_min -0.365
_refine_diff_density_rms 0.068
_refine_ls_extinction_method none
_refine_ls_goodness_of_fit_ref 1.081
_refine_ls_hydrogen_treatment mixed
_refine_ls_matrix_type full
_refine_ls_number_parameters 411
_refine_ls_number_reflns 7632
_refine_ls_number_restraints 0
_refine_ls_restrained_S_all 1.081
_refine_ls_R_factor_all 0.0686
_refine_ls_R_factor_gt 0.0457
_refine_ls_shift/su_max 0.003
_refine_ls_shift/su_mean 0.000
_refine_ls_structure_factor_coef Fsqd
_refine_ls_weighting_details 'calc w=1/[\s^2^(Fo^2^)+(0.0400P)^2^+0.0000P] where P=(Fo^2^+2Fc^2^)/3'
_refine_ls_weighting_scheme calc
_refine_ls_wR_factor_gt 0.0843
_refine_ls_wR_factor_ref 0.0900
_reflns_number_gt 6169
_reflns_number_total 7632
_reflns_threshold_expression >2sigma(I)
_cod_data_source_file b715048b.txt
_cod_data_source_block for_complex_2_kkr4
_cod_original_cell_volume 1650.45(16)
_cod_database_code 7003275

loop_
_symmetry_equiv_pos_as_xyz
'x, y, z'
'-x, -y, -z'

loop_
_atom_site_label
_atom_site_type_symbol
_atom_site_fract_x
_atom_site_fract_y
_atom_site_fract_z
_atom_site_U_iso_or_equiv
_atom_site_adp_type
_atom_site_occupancy
_atom_site_symmetry_multiplicity
_atom_site_calc_flag
_atom_site_refinement_flags
_atom_site_disorder_assembly
_atom_site_disorder_group
Zr Zr 0.44372(2) 0.42182(2) 0.874620(19) 0.01797(8) Uani 1 1 d . . .
O10 O 0.80286(16) 0.26930(17) 0.87371(14) 0.0358(5) Uani 1 1 d . . .
O11 O 0.54072(15) 0.31958(13) 0.81645(13) 0.0223(4) Uani 1 1 d . . .
O20 O 0.42731(16) 0.18752(13) 1.11862(13) 0.0239(4) Uani 1 1 d . . .
O21 O 0.35189(16) 0.31126(14) 0.93276(14) 0.0267(4) Uani 1 1 d . . .
O30 O 0.13590(17) 0.27872(15) 0.57829(13) 0.0327(4) Uani 1 1 d . . .
O31 O 0.30639(16) 0.44343(13) 0.73445(13) 0.0240(4) Uani 1 1 d . . .
O41 O 0.40420(15) 0.55990(13) 0.96349(13) 0.0216(4) Uani 1 1 d . . .
O51 O 0.56333(18) 0.56234(16) 0.84256(16) 0.0313(5) Uani 1 1 d . . .
C11 C 0.5813(2) 0.26182(19) 0.74496(19) 0.0190(5) Uani 1 1 d . . .
C12 C 0.4972(2) 0.2210(2) 0.6414(2) 0.0289(6) Uani 1 1 d . . .
H12 H 0.4101 0.2342 0.6198 0.035 Uiso 1 1 calc R . .
C13 C 0.5399(2) 0.1610(2) 0.5695(2) 0.0327(7) Uani 1 1 d . . .
H13 H 0.4812 0.1346 0.5008 0.039 Uiso 1 1 calc R . .
C14 C 0.6697(2) 0.1396(2) 0.5988(2) 0.0276(6) Uani 1 1 d . . .
H14 H 0.6984 0.0992 0.5507 0.033 Uiso 1 1 calc R . .
C15 C 0.7543(2) 0.1801(2) 0.7012(2) 0.0254(6) Uani 1 1 d . . .
C16 C 0.7102(2) 0.2388(2) 0.77305(19) 0.0209(5) Uani 1 1 d . . .
C17 C 0.8970(3) 0.1699(3) 0.7587(2) 0.0521(9) Uani 1 1 d . . .
H17 H 0.9455 0.2028 0.7191 0.063 Uiso 1 1 calc R . .
H171 H 0.9164 0.0928 0.7665 0.063 Uiso 1 1 calc R . .
C18 C 0.9290(2) 0.2348(2) 0.8724(2) 0.0288(6) Uani 1 1 d . . .
C19 C 1.0109(3) 0.3400(3) 0.8857(3) 0.0517(9) Uani 1 1 d . . .
H19 H 1.0276 0.3775 0.9563 0.078 Uiso 1 1 calc R . .
H191 H 0.9663 0.3871 0.8300 0.078 Uiso 1 1 calc R . .
H192 H 1.0913 0.3227 0.8792 0.078 Uiso 1 1 calc R . .
C110 C 0.9828(3) 0.1630(2) 0.9642(2) 0.0369(7) Uani 1 1 d . . .
H11A H 1.0010 0.2060 1.0325 0.055 Uiso 1 1 calc R . .
H11B H 1.0610 0.1341 0.9622 0.055 Uiso 1 1 calc R . .
H11C H 0.9209 0.1027 0.9569 0.055 Uiso 1 1 calc R . .
C21 C 0.3202(2) 0.2016(2) 0.92247(19) 0.0211(5) Uani 1 1 d . . .
C22 C 0.2466(2) 0.1438(2) 0.8226(2) 0.0279(6) Uani 1 1 d . . .
H22 H 0.2182 0.1815 0.7598 0.034 Uiso 1 1 calc R . .
C23 C 0.2152(3) 0.0311(2) 0.8156(2) 0.0348(7) Uani 1 1 d . . .
H23 H 0.1642 -0.0053 0.7484 0.042 Uiso 1 1 calc R . .
C24 C 0.2582(2) -0.0285(2) 0.9070(2) 0.0318(6) Uani 1 1 d . . .
H24 H 0.2378 -0.1044 0.9015 0.038 Uiso 1 1 calc R . .
C25 C 0.3324(2) 0.0279(2) 1.0069(2) 0.0237(5) Uani 1 1 d . . .
C26 C 0.3585(2) 0.1406(2) 1.01370(19) 0.0206(5) Uani 1 1 d . . .
C27 C 0.3997(3) -0.0095(2) 1.1195(2) 0.0295(6) Uani 1 1 d . . .
H27 H 0.4794 -0.0431 1.1253 0.035 Uiso 1 1 calc R . .
H271 H 0.3445 -0.0621 1.1377 0.035 Uiso 1 1 calc R . .
C28 C 0.4268(2) 0.1004(2) 1.1938(2) 0.0274(6) Uani 1 1 d . . .
C29 C 0.5559(3) 0.1117(3) 1.2862(2) 0.0376(7) Uani 1 1 d . . .
H29 H 0.5654 0.1818 1.3277 0.056 Uiso 1 1 calc R . .
H291 H 0.6233 0.1077 1.2573 0.056 Uiso 1 1 calc R . .
H292 H 0.5615 0.0528 1.3326 0.056 Uiso 1 1 calc R . .
C210 C 0.3161(3) 0.1208(2) 1.2325(2) 0.0330(6) Uani 1 1 d . . .
H21A H 0.3347 0.1893 1.2780 0.049 Uiso 1 1 calc R . .
H21B H 0.3060 0.0609 1.2736 0.049 Uiso 1 1 calc R . .
H21C H 0.2377 0.1249 1.1705 0.049 Uiso 1 1 calc R . .
C31 C 0.2462(2) 0.4628(2) 0.6278(2) 0.0259(6) Uani 1 1 d . . .
C32 C 0.2643(3) 0.5625(2) 0.5877(2) 0.0392(7) Uani 1 1 d . . .
H32 H 0.3188 0.6193 0.6348 0.047 Uiso 1 1 calc R . .
C33 C 0.2013(4) 0.5787(3) 0.4771(3) 0.0536(9) Uani 1 1 d . . .
H33 H 0.2167 0.6458 0.4519 0.064 Uiso 1 1 calc R . .
C34 C 0.1175(3) 0.4984(3) 0.4049(3) 0.0478(8) Uani 1 1 d . . .
H34 H 0.0742 0.5111 0.3321 0.057 Uiso 1 1 calc R . .
C35 C 0.0995(3) 0.3987(3) 0.4433(2) 0.0356(7) Uani 1 1 d . . .
C36 C 0.1633(2) 0.3821(2) 0.5522(2) 0.0262(6) Uani 1 1 d . . .
C37 C 0.0167(3) 0.2946(3) 0.3876(2) 0.0447(8) Uani 1 1 d . . .
H37 H 0.0310 0.2698 0.3218 0.054 Uiso 1 1 calc R . .
H371 H -0.0743 0.3060 0.3690 0.054 Uiso 1 1 calc R . .
C38 C 0.0628(3) 0.2118(2) 0.4743(2) 0.0365(7) Uani 1 1 d . . .
C39 C -0.0462(3) 0.1485(3) 0.4934(2) 0.0465(8) Uani 1 1 d . . .
H39 H -0.0107 0.0982 0.5484 0.070 Uiso 1 1 calc R . .
H391 H -0.1008 0.1075 0.4266 0.070 Uiso 1 1 calc R . .
H392 H -0.0959 0.1998 0.5173 0.070 Uiso 1 1 calc R . .
C310 C 0.1559(3) 0.1352(2) 0.4508(2) 0.0424(8) Uani 1 1 d . . .
H31A H 0.2221 0.1785 0.4380 0.064 Uiso 1 1 calc R . .
H31B H 0.1099 0.0857 0.3872 0.064 Uiso 1 1 calc R . .
H31C H 0.1947 0.0930 0.5123 0.064 Uiso 1 1 calc R . .
C41 C 0.3189(2) 0.6472(2) 0.9192(2) 0.0265(6) Uani 1 1 d . . .
H41 H 0.3324 0.6713 0.8553 0.032 Uiso 1 1 calc R . .
H411 H 0.3391 0.7103 0.9732 0.032 Uiso 1 1 calc R . .
C42 C 0.1809(2) 0.6066(2) 0.8884(2) 0.0341(7) Uani 1 1 d . . .
H42 H 0.1260 0.6652 0.8594 0.051 Uiso 1 1 calc R . .
H421 H 0.1673 0.5837 0.9519 0.051 Uiso 1 1 calc R . .
H422 H 0.1606 0.5448 0.8341 0.051 Uiso 1 1 calc R . .
C511 C 0.6630(12) 0.5580(11) 0.7945(9) 0.028(3) Uani 0.522(7) 1 d P A 1
H51A H 0.7140 0.4949 0.8183 0.034 Uiso 0.522(7) 1 calc PR A 1
H51B H 0.7202 0.6248 0.8189 0.034 Uiso 0.522(7) 1 calc PR A 1
C521 C 0.5991(6) 0.5477(5) 0.6694(5) 0.047(2) Uani 0.522(7) 1 d P A 1
H52A H 0.6647 0.5479 0.6384 0.070 Uiso 0.522(7) 1 calc PR A 1
H52B H 0.5466 0.6092 0.6463 0.070 Uiso 0.522(7) 1 calc PR A 1
H52C H 0.5460 0.4796 0.6453 0.070 Uiso 0.522(7) 1 calc PR A 1
C512 C 0.6231(15) 0.5655(14) 0.7616(11) 0.043(4) Uani 0.478(7) 1 d P A 2
H51C H 0.5912 0.6250 0.7151 0.052 Uiso 0.478(7) 1 calc PR A 2
H51D H 0.6039 0.4959 0.7162 0.052 Uiso 0.478(7) 1 calc PR A 2
C522 C 0.7673(7) 0.5849(6) 0.8246(6) 0.055(2) Uani 0.478(7) 1 d P A 2
H52D H 0.8118 0.5808 0.7745 0.082 Uiso 0.478(7) 1 calc PR A 2
H52E H 0.7960 0.5292 0.8751 0.082 Uiso 0.478(7) 1 calc PR A 2
H52F H 0.7856 0.6569 0.8640 0.082 Uiso 0.478(7) 1 calc PR A 2
HO51 H 0.571(4) 0.619(3) 0.871(3) 0.071(13) Uiso 1 1 d . . .

loop_
_atom_site_aniso_label
_atom_site_aniso_U_11
_atom_site_aniso_U_22
_atom_site_aniso_U_33
_atom_site_aniso_U_23
_atom_site_aniso_U_13
_atom_site_aniso_U_12
Zr 0.01496(12) 0.02048(13) 0.01781(13) -0.00190(8) 0.00578(9) 0.00208(8)
O10 0.0173(9) 0.0646(14) 0.0224(10) -0.0097(9) 0.0050(8) 0.0111(9)
O11 0.0195(9) 0.0241(9) 0.0238(9) -0.0046(7) 0.0095(8) 0.0020(7)
O20 0.0263(9) 0.0254(10) 0.0197(9) -0.0003(7) 0.0087(8) -0.0022(7)
O21 0.0267(10) 0.0233(10) 0.0350(10) 0.0077(8) 0.0157(8) 0.0059(8)
O30 0.0367(11) 0.0321(11) 0.0215(10) -0.0016(8) 0.0032(8) -0.0055(9)
O31 0.0249(9) 0.0243(9) 0.0197(9) -0.0004(7) 0.0047(7) 0.0051(7)
O41 0.0172(9) 0.0220(9) 0.0232(9) -0.0020(7) 0.0046(7) 0.0079(7)
O51 0.0349(11) 0.0234(11) 0.0403(12) -0.0084(9) 0.0220(9) -0.0045(9)
C11 0.0203(13) 0.0180(13) 0.0215(13) 0.0005(10) 0.0110(10) 0.0040(10)
C12 0.0199(13) 0.0365(16) 0.0276(14) -0.0057(11) 0.0069(11) 0.0013(11)
C13 0.0252(15) 0.0425(17) 0.0254(14) -0.0131(12) 0.0068(12) -0.0036(12)
C14 0.0283(15) 0.0288(15) 0.0287(15) -0.0051(11) 0.0151(12) 0.0039(11)
C15 0.0227(13) 0.0296(15) 0.0265(14) 0.0010(11) 0.0119(11) 0.0058(11)
C16 0.0204(13) 0.0237(13) 0.0195(13) 0.0023(10) 0.0081(11) 0.0022(10)
C17 0.0279(16) 0.095(3) 0.0296(17) -0.0108(16) 0.0065(13) 0.0267(17)
C18 0.0183(13) 0.0410(17) 0.0284(15) 0.0016(12) 0.0101(11) 0.0075(12)
C19 0.0454(19) 0.0414(19) 0.088(3) 0.0196(17) 0.0436(19) 0.0164(15)
C110 0.0383(17) 0.0352(17) 0.0432(18) 0.0066(13) 0.0208(14) 0.0096(13)
C21 0.0168(12) 0.0243(14) 0.0254(14) 0.0004(10) 0.0116(11) 0.0053(10)
C22 0.0226(14) 0.0399(17) 0.0228(14) 0.0031(11) 0.0092(11) 0.0104(12)
C23 0.0282(15) 0.0433(18) 0.0282(15) -0.0123(13) 0.0077(13) 0.0021(13)
C24 0.0279(15) 0.0216(14) 0.0448(18) -0.0093(12) 0.0145(13) -0.0025(11)
C25 0.0219(13) 0.0211(13) 0.0307(15) 0.0011(10) 0.0127(11) 0.0028(10)
C26 0.0170(12) 0.0254(14) 0.0198(13) -0.0009(10) 0.0078(10) 0.0021(10)
C27 0.0328(15) 0.0245(14) 0.0360(16) 0.0076(11) 0.0173(13) 0.0046(11)
C28 0.0313(15) 0.0305(15) 0.0242(14) 0.0059(11) 0.0138(12) 0.0034(12)
C29 0.0344(16) 0.0522(19) 0.0267(15) 0.0065(13) 0.0106(13) 0.0107(14)
C210 0.0334(16) 0.0385(17) 0.0320(16) 0.0056(12) 0.0173(13) 0.0035(13)
C31 0.0262(14) 0.0300(15) 0.0231(14) 0.0039(11) 0.0100(12) 0.0077(11)
C32 0.0513(19) 0.0291(16) 0.0401(18) 0.0045(13) 0.0200(15) 0.0030(14)
C33 0.078(3) 0.043(2) 0.049(2) 0.0223(16) 0.030(2) 0.0148(18)
C34 0.064(2) 0.055(2) 0.0282(17) 0.0176(15) 0.0170(16) 0.0208(18)
C35 0.0300(15) 0.054(2) 0.0232(15) 0.0043(13) 0.0095(13) 0.0120(14)
C36 0.0226(14) 0.0335(15) 0.0234(14) 0.0039(11) 0.0090(11) 0.0066(11)
C37 0.0358(17) 0.068(2) 0.0244(16) -0.0002(15) 0.0048(13) 0.0052(16)
C38 0.0320(16) 0.0491(19) 0.0222(15) -0.0105(12) 0.0059(12) -0.0067(14)
C39 0.0380(17) 0.059(2) 0.0410(18) -0.0189(15) 0.0188(15) -0.0142(15)
C310 0.0355(17) 0.051(2) 0.0383(18) -0.0122(14) 0.0140(14) -0.0054(14)
C41 0.0265(14) 0.0242(14) 0.0262(14) -0.0010(11) 0.0066(12) 0.0071(11)
C42 0.0237(14) 0.0401(17) 0.0335(16) -0.0035(12) 0.0052(12) 0.0085(12)
C511 0.036(7) 0.020(4) 0.032(7) -0.001(4) 0.018(5) 0.000(4)
C521 0.056(4) 0.047(4) 0.050(5) -0.006(3) 0.038(4) -0.001(3)
C512 0.066(11) 0.037(6) 0.025(7) 0.001(4) 0.018(6) -0.021(6)
C522 0.042(5) 0.052(5) 0.083(6) 0.006(4) 0.037(4) 0.007(4)

loop_
_atom_type_symbol
_atom_type_description
_atom_type_scat_dispersion_real
_atom_type_scat_dispersion_imag
_atom_type_scat_source
C C 0.0033 0.0016 'International Tables Vol C Tables 4.2.6.8 and 6.1.1.4'
H H 0.0000 0.0000 'International Tables Vol C Tables 4.2.6.8 and 6.1.1.4'
O O 0.0106 0.0060 'International Tables Vol C Tables 4.2.6.8 and 6.1.1.4'
Zr Zr -2.9673 0.5597 'International Tables Vol C Tables 4.2.6.8 and 6.1.1.4'

loop_
_geom_angle_atom_site_label_1
_geom_angle_atom_site_label_2
_geom_angle_atom_site_label_3
_geom_angle
_geom_angle_site_symmetry_1
_geom_angle_site_symmetry_3
_geom_angle_publ_flag
O31 Zr O11 97.11(7) . . ?
O31 Zr O21 100.38(7) . . ?
O11 Zr O21 99.13(7) . . ?
O31 Zr O41 95.66(6) . . ?
O11 Zr O41 160.08(6) . . ?
O21 Zr O41 93.53(7) . . ?
O31 Zr O41 166.46(6) . 2_667 ?
O11 Zr O41 92.59(6) . 2_667 ?
O21 Zr O41 87.32(7) . 2_667 ?
O41 Zr O41 72.59(7) . 2_667 ?
O31 Zr O51 88.03(7) . . ?
O11 Zr O51 86.86(7) . . ?
O21 Zr O51 168.91(7) . . ?
O41 Zr O51 78.35(7) . . ?
O41 Zr O51 83.07(7) 2_667 . ?
O31 Zr Zr 132.09(5) . 2_667 ?
O11 Zr Zr 127.24(5) . 2_667 ?
O21 Zr Zr 90.48(5) . 2_667 ?
O41 Zr Zr 36.76(4) . 2_667 ?
O41 Zr Zr 35.83(4) 2_667 2_667 ?
O51 Zr Zr 78.49(5) . 2_667 ?
C16 O10 C18 108.09(18) . . ?
C11 O11 Zr 160.80(15) . . ?
C26 O20 C28 106.40(18) . . ?
C21 O21 Zr 139.91(15) . . ?
C36 O30 C38 107.11(19) . . ?
C31 O31 Zr 160.79(15) . . ?
C41 O41 Zr 127.26(14) . . ?
C41 O41 Zr 122.91(13) . 2_667 ?
Zr O41 Zr 107.41(7) . 2_667 ?
C512 O51 C511 20.2(7) . . ?
C512 O51 Zr 129.5(7) . . ?
C511 O51 Zr 129.8(6) . . ?
O11 C11 C12 122.3(2) . . ?
O11 C11 C16 121.1(2) . . ?
C12 C11 C16 116.6(2) . . ?
C13 C12 C11 121.6(2) . . ?
C12 C13 C14 120.9(2) . . ?
C15 C14 C13 118.1(2) . . ?
C14 C15 C16 120.5(2) . . ?
C14 C15 C17 131.6(2) . . ?
C16 C15 C17 107.8(2) . . ?
O10 C16 C15 114.5(2) . . ?
O10 C16 C11 123.2(2) . . ?
C15 C16 C11 122.2(2) . . ?
C15 C17 C18 103.9(2) . . ?
O10 C18 C110 107.1(2) . . ?
O10 C18 C19 106.0(2) . . ?
C110 C18 C19 113.2(2) . . ?
O10 C18 C17 105.4(2) . . ?
C110 C18 C17 112.2(2) . . ?
C19 C18 C17 112.3(2) . . ?
O21 C21 C26 120.6(2) . . ?
O21 C21 C22 122.7(2) . . ?
C26 C21 C22 116.7(2) . . ?
C23 C22 C21 120.9(2) . . ?
C22 C23 C24 121.3(2) . . ?
C23 C24 C25 118.4(2) . . ?
C26 C25 C24 119.8(2) . . ?
C26 C25 C27 107.2(2) . . ?
C24 C25 C27 132.9(2) . . ?
C25 C26 O20 114.1(2) . . ?
C25 C26 C21 122.7(2) . . ?
O20 C26 C21 123.2(2) . . ?
C25 C27 C28 102.6(2) . . ?
O20 C28 C29 107.4(2) . . ?
O20 C28 C210 107.2(2) . . ?
C29 C28 C210 112.3(2) . . ?
O20 C28 C27 103.67(19) . . ?
C29 C28 C27 114.6(2) . . ?
C210 C28 C27 110.9(2) . . ?
O31 C31 C32 122.6(2) . . ?
O31 C31 C36 121.3(2) . . ?
C32 C31 C36 116.1(2) . . ?
C31 C32 C33 120.8(3) . . ?
C34 C33 C32 121.8(3) . . ?
C33 C34 C35 118.0(3) . . ?
C34 C35 C36 120.1(3) . . ?
C34 C35 C37 131.8(3) . . ?
C36 C35 C37 108.1(2) . . ?
O30 C36 C35 113.4(2) . . ?
O30 C36 C31 123.4(2) . . ?
C35 C36 C31 123.1(3) . . ?
C35 C37 C38 102.7(2) . . ?
O30 C38 C39 105.9(2) . . ?
O30 C38 C310 107.2(2) . . ?
C39 C38 C310 112.3(3) . . ?
O30 C38 C37 106.0(2) . . ?
C39 C38 C37 113.8(3) . . ?
C310 C38 C37 111.2(2) . . ?
O41 C41 C42 110.6(2) . . ?
O51 C511 C521 109.8(8) . . ?
O51 C512 C522 106.5(8) . . ?

loop_
_geom_bond_atom_site_label_1
_geom_bond_atom_site_label_2
_geom_bond_distance
_geom_bond_site_symmetry_2
_geom_bond_publ_flag
Zr O31 1.9637(16) . ?
Zr O11 1.9685(15) . ?
Zr O21 2.0086(16) . ?
Zr O41 2.1310(15) . ?
Zr O41 2.1785(16) 2_667 ?
Zr O51 2.2774(19) . ?
Zr Zr 3.4734(5) 2_667 ?
O10 C16 1.367(3) . ?
O10 C18 1.488(3) . ?
O11 C11 1.354(3) . ?
O20 C26 1.384(3) . ?
O20 C28 1.495(3) . ?
O21 C21 1.346(3) . ?
O30 C36 1.373(3) . ?
O30 C38 1.479(3) . ?
O31 C31 1.360(3) . ?
O41 C41 1.454(3) . ?
O41 Zr 2.1785(16) 2_667 ?
O51 C512 1.453(18) . ?
O51 C511 1.467(15) . ?
C11 C12 1.389(3) . ?
C11 C16 1.391(3) . ?
C12 C13 1.386(3) . ?
C13 C14 1.393(4) . ?
C14 C15 1.379(3) . ?
C15 C16 1.387(3) . ?
C15 C17 1.505(4) . ?
C17 C18 1.557(4) . ?
C18 C110 1.494(4) . ?
C18 C19 1.501(4) . ?
C21 C26 1.394(3) . ?
C21 C22 1.394(3) . ?
C22 C23 1.385(4) . ?
C23 C24 1.386(4) . ?
C24 C25 1.389(3) . ?
C25 C26 1.375(3) . ?
C25 C27 1.509(3) . ?
C27 C28 1.551(4) . ?
C28 C29 1.502(4) . ?
C28 C210 1.521(3) . ?
C31 C32 1.387(4) . ?
C31 C36 1.390(3) . ?
C32 C33 1.400(4) . ?
C33 C34 1.372(5) . ?
C34 C35 1.376(4) . ?
C35 C36 1.383(3) . ?
C35 C37 1.508(4) . ?
C37 C38 1.530(4) . ?
C38 C39 1.518(4) . ?
C38 C310 1.518(4) . ?
C41 C42 1.495(3) . ?
C511 C521 1.534(11) . ?
C512 C522 1.516(15) . ?
